data_4320171
loop_
_publ_author_name
'Yucang Liang'
'Maochun Hong'
'Weiping Su'
'Rong Cao'
'Wenjian Zhang'

_publ_section_title
;
 Preparations, Structures, and Magnetic Properties of a Series of Novel
 Copper(II)-Lanthanide(III) Coordination Polymers via Hydrothermal
 Reaction
;
_journal_name_full 'Inorganic Chemistry'
_journal_page_first 4574
_journal_page_last 4582
_journal_paper_doi 10.1021/ic0100929
_journal_volume 40
_journal_year 2001
_chemical_formula_sum 'C42 H58 Cu3 Gd2 N6 O44'
_chemical_formula_weight 1856.06
_chemical_name_systematic
;
  ?
;
_space_group_IT_number 2
_symmetry_cell_setting triclinic
_symmetry_space_group_name_Hall '-P 1'
_symmetry_space_group_name_H-M 'P -1'
_atom_sites_solution_hydrogens geom
_atom_sites_solution_primary direct
_atom_sites_solution_secondary difmap
_audit_creation_method SHELXL-97
_cell_angle_alpha 95.333(2)
_cell_angle_beta 101.675(2)
_cell_angle_gamma 105.61
_cell_formula_units_Z 1
_cell_length_a 10.1194(6)
_cell_length_b 10.5763(5)
_cell_length_c 14.3500(8)
_cell_measurement_temperature 293(2)
_cell_measurement_theta_max 25.11
_cell_measurement_theta_min 1.47
_cell_volume 1430.77(14)
_computing_structure_refinement 'SHELXL-97 (Sheldrick, 1997)'
_computing_structure_solution 'SHELXS-97 (Sheldrick, 1990)'
_diffrn_ambient_temperature 293(2)
_diffrn_measured_fraction_theta_full 0.987
_diffrn_measured_fraction_theta_max 0.987
_diffrn_radiation_monochromator graphite
_diffrn_radiation_source 'fine-focus sealed tube'
_diffrn_radiation_type MoK\a
_diffrn_radiation_wavelength 0.71073
_diffrn_reflns_av_R_equivalents 0.0788
_diffrn_reflns_av_sigmaI/netI 0.1876
_diffrn_reflns_limit_h_max 12
_diffrn_reflns_limit_h_min -9
_diffrn_reflns_limit_k_max 12
_diffrn_reflns_limit_k_min -12
_diffrn_reflns_limit_l_max 17
_diffrn_reflns_limit_l_min -16
_diffrn_reflns_number 7634
_diffrn_reflns_theta_full 25.11
_diffrn_reflns_theta_max 25.11
_diffrn_reflns_theta_min 1.47
_exptl_absorpt_coefficient_mu 3.509
_exptl_crystal_colour blue-purle
_exptl_crystal_density_diffrn 2.154
_exptl_crystal_density_method 'not measured'
_exptl_crystal_F_000 919
_exptl_crystal_size_max 0.20
_exptl_crystal_size_mid 0.10
_exptl_crystal_size_min 0.05
_refine_diff_density_max 2.856
_refine_diff_density_min -2.091
_refine_diff_density_rms 0.256
_refine_ls_extinction_coef 0.0033(8)
_refine_ls_extinction_expression Fc^*^=kFc[1+0.001xFc^2^\l^3^/sin(2\q)]^-1/4^
_refine_ls_extinction_method SHELXL
_refine_ls_goodness_of_fit_ref 1.012
_refine_ls_hydrogen_treatment mixed
_refine_ls_matrix_type full
_refine_ls_number_parameters 437
_refine_ls_number_reflns 5028
_refine_ls_number_restraints 0
_refine_ls_restrained_S_all 1.012
_refine_ls_R_factor_all 0.1545
_refine_ls_R_factor_gt 0.0873
_refine_ls_shift/su_max 0.015
_refine_ls_shift/su_mean 0.001
_refine_ls_structure_factor_coef Fsqd
_refine_ls_weighting_details 'calc w=1/[\s^2^(Fo^2^)+(0.0963P)^2^+0.0000P] where P=(Fo^2^+2Fc^2^)/3'
_refine_ls_weighting_scheme calc
_refine_ls_wR_factor_gt 0.2032
_refine_ls_wR_factor_ref 0.2317
_reflns_number_gt 2699
_reflns_number_total 5028
_reflns_threshold_expression >2sigma(I)
_cod_data_source_file ic0100929_6.cif
_cod_data_source_block l
_cod_original_cell_volume 1430.80(13)
_cod_database_code 4320171

loop_
_symmetry_equiv_pos_as_xyz
'x, y, z'
'-x, -y, -z'

loop_
_atom_site_label
_atom_site_type_symbol
_atom_site_fract_x
_atom_site_fract_y
_atom_site_fract_z
_atom_site_U_iso_or_equiv
_atom_site_adp_type
_atom_site_occupancy
_atom_site_symmetry_multiplicity
_atom_site_calc_flag
_atom_site_refinement_flags
_atom_site_disorder_assembly
_atom_site_disorder_group
Gd Gd 0.49906(10) 0.24897(9) 0.49565(6) 0.0346(4) Uani 1 1 d . . .
Cu1 Cu 0.0000 0.0000 0.0000 0.0468(9) Uani 1 2 d S . .
Cu2 Cu 0.3023(2) 0.20960(19) -0.03302(14) 0.0329(6) Uani 1 1 d . . .
O1 O 0.7073(16) 0.3691(15) 0.4450(11) 0.084(5) Uani 1 1 d . . .
H1A H 0.6836 0.4091 0.4013 0.126 Uiso 1 1 calc R . .
O2 O 0.2966(14) 0.3071(13) 0.5328(9) 0.061(4) Uani 1 1 d . . .
H2A H 0.3214 0.3568 0.5845 0.092 Uiso 1 1 calc R . .
O3 O 0.7146(15) 0.2299(15) 0.5979(12) 0.090(5) Uani 1 1 d . . .
H3A H 0.6945 0.1849 0.6394 0.135 Uiso 1 1 calc R . .
O4 O 0.2790(14) 0.0839(12) 0.4035(9) 0.062(4) Uani 1 1 d . . .
H4A H 0.2946 0.0434 0.3574 0.093 Uiso 1 1 calc R . .
O11 O -0.028(4) 0.306(3) 0.4124(17) 0.186(14) Uani 1 1 d . . .
O12 O 0.013(2) 0.117(2) 0.3877(13) 0.114(7) Uani 1 1 d . . .
O13 O 0.0267(13) 0.1486(10) -0.0746(9) 0.045(3) Uani 1 1 d . . .
O14 O -0.0048(15) 0.3459(13) -0.0769(10) 0.064(4) Uani 1 1 d . . .
O21 O 0.4520(13) -0.0831(13) -0.4057(8) 0.048(3) Uani 1 1 d . . .
O22 O 0.4369(14) 0.1228(11) -0.3856(8) 0.047(3) Uani 1 1 d . . .
O23 O 0.2862(12) 0.0718(9) 0.0471(7) 0.034(3) Uani 1 1 d . . .
O24 O 0.3216(11) -0.1252(10) 0.0562(8) 0.032(3) Uani 1 1 d . . .
O31 O 0.4190(17) 0.5549(13) 0.3977(9) 0.066(4) Uani 1 1 d . . .
O32 O 0.4175(16) 0.3467(12) 0.3642(9) 0.059(4) Uani 1 1 d . . .
O33 O 0.3112(13) 0.3455(12) -0.1125(8) 0.043(3) Uani 1 1 d . . .
O34 O 0.3252(13) 0.5590(11) -0.1072(8) 0.043(3) Uani 1 1 d . . .
O01 O -0.007(4) 0.277(6) -0.280(3) 0.37(3) Uani 1 1 d . . .
O02 O 0.056(5) 0.147(4) 0.587(3) 0.32(2) Uani 1 1 d . . .
O03 O 0.970(3) 0.403(6) 0.574(3) 0.37(4) Uani 1 1 d . . .
O04 O 0.2599(18) 0.4797(18) -0.3043(12) 0.095(6) Uani 1 1 d . . .
O05 O 0.2516(17) -0.0906(16) 0.2368(10) 0.085(5) Uani 1 1 d . . .
O06 O 0.0000 0.5000 0.0000 0.048(5) Uani 1 2 d S . .
N1 N 0.0029(14) 0.1413(14) 0.1041(11) 0.038(4) Uani 1 1 d . . .
N2 N 0.3352(14) 0.0794(12) -0.1263(9) 0.032(3) Uani 1 1 d . . .
N3 N 0.3308(14) 0.3522(13) 0.0736(9) 0.033(3) Uani 1 1 d . . .
C11 C -0.001(4) 0.230(4) 0.368(3) 0.119(13) Uani 1 1 d . . .
C12 C -0.002(2) 0.231(2) 0.2558(17) 0.066(6) Uani 1 1 d . . .
C13 C -0.008(2) 0.354(2) 0.2217(18) 0.074(8) Uani 1 1 d . . .
H13A H -0.0134 0.4245 0.2629 0.089 Uiso 1 1 calc R . .
C14 C -0.0052(19) 0.3654(18) 0.1196(16) 0.058(6) Uani 1 1 d . . .
H14A H -0.0053 0.4429 0.0939 0.070 Uiso 1 1 calc R . .
C15 C -0.0028(17) 0.2532(16) 0.0678(12) 0.031(4) Uani 1 1 d . . .
C16 C 0.004(2) 0.135(2) 0.1974(16) 0.068(6) Uani 1 1 d . . .
H16A H 0.0082 0.0571 0.2205 0.082 Uiso 1 1 calc R . .
C17 C 0.004(2) 0.2513(17) -0.0360(16) 0.053(5) Uani 1 1 d . . .
C21 C 0.4258(19) 0.0143(19) -0.3596(12) 0.040(4) Uani 1 1 d . . .
C22 C 0.3944(17) -0.0101(16) -0.2670(11) 0.032(4) Uani 1 1 d . . .
C23 C 0.3925(17) -0.1236(16) -0.2269(12) 0.037(4) Uani 1 1 d . . .
H23A H 0.4122 -0.1930 -0.2608 0.044 Uiso 1 1 calc R . .
C24 C 0.3625(17) -0.1381(14) -0.1384(11) 0.032(4) Uani 1 1 d . . .
H24A H 0.3581 -0.2171 -0.1139 0.038 Uiso 1 1 calc R . .
C25 C 0.3392(16) -0.0338(16) -0.0874(11) 0.029(4) Uani 1 1 d . . .
C26 C 0.3603(16) 0.0915(14) -0.2119(11) 0.030(4) Uani 1 1 d . . .
H26A H 0.3558 0.1684 -0.2374 0.036 Uiso 1 1 calc R . .
C27 C 0.3117(19) -0.0340(17) 0.0124(12) 0.036(4) Uani 1 1 d . . .
C31 C 0.406(2) 0.4541(18) 0.3397(12) 0.042(4) Uani 1 1 d . . .
C32 C 0.3737(17) 0.4624(14) 0.2334(11) 0.033(4) Uani 1 1 d . . .
C33 C 0.364(2) 0.5782(14) 0.1988(11) 0.041(5) Uani 1 1 d . . .
H33A H 0.3733 0.6544 0.2406 0.049 Uiso 1 1 calc R . .
C34 C 0.341(2) 0.5778(17) 0.1040(14) 0.063(6) Uani 1 1 d . . .
H34A H 0.3322 0.6548 0.0805 0.076 Uiso 1 1 calc R . .
C35 C 0.3306(17) 0.4683(15) 0.0386(12) 0.032(4) Uani 1 1 d . . .
C36 C 0.3501(16) 0.3483(15) 0.1652(10) 0.029(4) Uani 1 1 d . . .
H36A H 0.3484 0.2678 0.1868 0.035 Uiso 1 1 calc R . .
C37 C 0.3168(18) 0.4613(16) -0.0685(12) 0.031(4) Uani 1 1 d . . .

loop_
_atom_site_aniso_label
_atom_site_aniso_U_11
_atom_site_aniso_U_22
_atom_site_aniso_U_33
_atom_site_aniso_U_23
_atom_site_aniso_U_13
_atom_site_aniso_U_12
Gd 0.0603(6) 0.0189(4) 0.0298(5) 0.0071(3) 0.0214(4) 0.0111(4)
Cu1 0.066(2) 0.0286(18) 0.054(2) 0.0127(16) 0.0330(18) 0.0131(17)
Cu2 0.0577(14) 0.0227(11) 0.0308(12) 0.0126(9) 0.0293(10) 0.0156(10)
O1 0.104(12) 0.071(11) 0.074(11) 0.044(9) 0.038(9) -0.003(9)
O2 0.076(9) 0.067(9) 0.058(9) 0.000(7) 0.035(8) 0.040(8)
O3 0.081(11) 0.079(11) 0.103(13) 0.069(10) 0.010(9) 0.003(9)
O4 0.076(9) 0.051(8) 0.046(8) -0.018(7) 0.020(7) 0.001(7)
O11 0.33(4) 0.13(2) 0.103(18) -0.046(16) 0.04(2) 0.11(3)
O12 0.118(15) 0.16(2) 0.068(12) -0.001(13) 0.043(11) 0.040(16)
O13 0.069(9) 0.009(6) 0.059(8) 0.013(6) 0.028(7) 0.002(6)
O14 0.084(10) 0.034(8) 0.086(11) 0.029(8) 0.018(9) 0.031(8)
O21 0.066(8) 0.065(9) 0.031(7) -0.004(6) 0.044(6) 0.028(7)
O22 0.097(10) 0.035(7) 0.040(7) 0.025(6) 0.056(7) 0.033(7)
O23 0.073(8) 0.013(5) 0.031(6) 0.010(5) 0.035(6) 0.017(6)
O24 0.051(7) 0.020(6) 0.039(7) 0.017(5) 0.033(6) 0.015(6)
O31 0.131(13) 0.042(8) 0.046(8) 0.014(7) 0.043(9) 0.040(9)
O32 0.104(11) 0.043(8) 0.044(8) 0.013(7) 0.019(8) 0.045(8)
O33 0.075(9) 0.045(8) 0.021(6) 0.020(6) 0.021(6) 0.026(7)
O34 0.071(9) 0.030(7) 0.048(8) 0.035(6) 0.029(7) 0.026(6)
O01 0.27(4) 0.51(8) 0.16(3) -0.04(4) -0.07(3) -0.07(5)
O02 0.40(6) 0.29(5) 0.38(6) 0.07(5) 0.21(5) 0.18(5)
O03 0.13(3) 0.59(10) 0.28(5) -0.09(6) 0.08(3) -0.04(4)
O04 0.117(13) 0.110(14) 0.088(12) 0.050(11) 0.069(11) 0.036(12)
O05 0.105(12) 0.078(11) 0.053(10) -0.008(9) 0.027(9) -0.003(10)
O06 0.073(13) 0.024(10) 0.047(11) -0.006(8) 0.009(10) 0.019(10)
N1 0.036(8) 0.042(9) 0.050(10) 0.014(8) 0.026(7) 0.020(7)
N2 0.050(9) 0.018(7) 0.028(8) -0.001(6) 0.016(7) 0.008(7)
N3 0.047(9) 0.027(8) 0.025(8) 0.009(6) 0.003(7) 0.012(7)
C11 0.15(3) 0.15(3) 0.12(3) 0.06(3) 0.06(2) 0.12(3)
C12 0.070(15) 0.061(15) 0.061(15) -0.008(13) 0.020(12) 0.013(13)
C13 0.048(13) 0.058(15) 0.099(19) -0.056(15) 0.020(13) 0.008(11)
C14 0.055(12) 0.036(11) 0.078(16) -0.038(11) 0.006(11) 0.026(10)
C15 0.035(10) 0.025(10) 0.036(10) 0.002(8) 0.017(8) 0.009(8)
C16 0.092(17) 0.064(15) 0.063(16) 0.019(13) 0.025(13) 0.040(14)
C17 0.061(14) 0.020(10) 0.078(15) 0.018(11) 0.024(12) 0.004(10)
C21 0.052(11) 0.052(12) 0.036(10) 0.016(9) 0.035(9) 0.027(10)
C22 0.043(10) 0.042(10) 0.021(8) 0.001(8) 0.022(8) 0.020(9)
C23 0.053(11) 0.025(9) 0.042(11) 0.009(8) 0.031(9) 0.012(8)
C24 0.059(11) 0.008(7) 0.030(9) 0.006(7) 0.019(9) 0.003(8)
C25 0.036(10) 0.042(11) 0.034(9) 0.029(8) 0.031(8) 0.028(9)
C26 0.053(11) 0.018(8) 0.034(9) 0.015(7) 0.036(8) 0.013(8)
C27 0.049(11) 0.033(11) 0.039(11) 0.011(9) 0.024(9) 0.023(9)
C31 0.062(12) 0.033(10) 0.033(10) 0.014(9) 0.021(9) 0.008(10)
C32 0.052(11) 0.011(8) 0.037(10) 0.001(7) 0.013(9) 0.009(8)
C33 0.087(14) 0.005(7) 0.032(10) 0.012(7) 0.014(9) 0.010(8)
C34 0.121(19) 0.015(9) 0.054(14) 0.025(10) 0.031(13) 0.007(11)
C35 0.043(10) 0.015(9) 0.033(9) 0.005(7) 0.017(8) -0.004(8)
C36 0.045(10) 0.022(8) 0.020(8) 0.015(7) 0.011(8) 0.000(8)
C37 0.042(10) 0.029(10) 0.033(10) 0.014(8) 0.033(8) 0.007(8)

loop_
_atom_type_symbol
_atom_type_description
_atom_type_scat_dispersion_real
_atom_type_scat_dispersion_imag
_atom_type_scat_source
C C 0.0033 0.0016 'International Tables Vol C Tables 4.2.6.8 and 6.1.1.4'
H H 0.0000 0.0000 'International Tables Vol C Tables 4.2.6.8 and 6.1.1.4'
N N 0.0061 0.0033 'International Tables Vol C Tables 4.2.6.8 and 6.1.1.4'
O O 0.0106 0.0060 'International Tables Vol C Tables 4.2.6.8 and 6.1.1.4'
Cu Cu 0.3201 1.2651 'International Tables Vol C Tables 4.2.6.8 and 6.1.1.4'
Gd Gd -0.1653 3.9035 'International Tables Vol C Tables 4.2.6.8 and 6.1.1.4'

loop_
_geom_angle_atom_site_label_1
_geom_angle_atom_site_label_2
_geom_angle_atom_site_label_3
_geom_angle
_geom_angle_site_symmetry_1
_geom_angle_site_symmetry_3
_geom_angle_publ_flag
O21 Gd O31 148.7(5) 2_655 2_666 ?
O21 Gd O22 95.4(4) 2_655 1_556 ?
O31 Gd O22 92.8(4) 2_666 1_556 ?
O21 Gd O32 95.6(4) 2_655 . ?
O31 Gd O32 94.3(4) 2_666 . ?
O22 Gd O32 145.9(5) 1_556 . ?
O21 Gd O2 139.5(5) 2_655 . ?
O31 Gd O2 71.8(5) 2_666 . ?
O22 Gd O2 74.8(4) 1_556 . ?
O32 Gd O2 75.9(5) . . ?
O21 Gd O1 77.3(5) 2_655 . ?
O31 Gd O1 77.2(5) 2_666 . ?
O22 Gd O1 140.5(5) 1_556 . ?
O32 Gd O1 73.5(5) . . ?
O2 Gd O1 134.1(5) . . ?
O21 Gd O3 77.3(5) 2_655 . ?
O31 Gd O3 76.8(6) 2_666 . ?
O22 Gd O3 71.7(5) 1_556 . ?
O32 Gd O3 142.3(5) . . ?
O2 Gd O3 132.2(5) . . ?
O1 Gd O3 68.8(5) . . ?
O21 Gd O4 69.6(4) 2_655 . ?
O31 Gd O4 141.7(5) 2_666 . ?
O22 Gd O4 79.0(5) 1_556 . ?
O32 Gd O4 74.8(5) . . ?
O2 Gd O4 70.0(4) . . ?
O1 Gd O4 131.0(5) . . ?
O3 Gd O4 132.9(5) . . ?
O13 Cu1 O13 180.0(6) 2 . ?
O13 Cu1 N1 97.2(5) 2 . ?
O13 Cu1 N1 82.8(5) . . ?
O13 Cu1 N1 82.8(5) 2 2 ?
O13 Cu1 N1 97.2(5) . 2 ?
N1 Cu1 N1 180.0(8) . 2 ?
O33 Cu2 O23 177.9(5) . . ?
O33 Cu2 N3 85.5(5) . . ?
O23 Cu2 N3 94.2(5) . . ?
O33 Cu2 N2 95.8(5) . . ?
O23 Cu2 N2 85.0(5) . . ?
N3 Cu2 N2 162.9(6) . . ?
C17 O13 Cu1 114.0(12) . . ?
C21 O21 Gd 176.4(12) . 2_655 ?
C21 O22 Gd 144.0(10) . 1_554 ?
C27 O23 Cu2 114.7(10) . . ?
C31 O31 Gd 166.1(14) . 2_666 ?
C31 O32 Gd 143.4(12) . . ?
C37 O33 Cu2 114.6(10) . . ?
C16 N1 C15 120.0(16) . . ?
C16 N1 Cu1 129.7(14) . . ?
C15 N1 Cu1 110.2(11) . . ?
C26 N2 C25 120.3(13) . . ?
C26 N2 Cu2 129.4(11) . . ?
C25 N2 Cu2 110.2(10) . . ?
C36 N3 C35 120.8(14) . . ?
C36 N3 Cu2 129.3(11) . . ?
C35 N3 Cu2 109.9(10) . . ?
O11 C11 O12 128(4) . . ?
O11 C11 C12 124(3) . . ?
O12 C11 C12 107(3) . . ?
C16 C12 C13 119(2) . . ?
C16 C12 C11 126(3) . . ?
C13 C12 C11 115(2) . . ?
C12 C13 C14 118.9(17) . . ?
C15 C14 C13 113.8(19) . . ?
N1 C15 C14 124.4(18) . . ?
N1 C15 C17 115.7(14) . . ?
C14 C15 C17 119.8(17) . . ?
C12 C16 N1 124(2) . . ?
O14 C17 O13 124(2) . . ?
O14 C17 C15 121.0(17) . . ?
O13 C17 C15 115.1(16) . . ?
O22 C21 O21 124.2(15) . . ?
O22 C21 C22 121.3(15) . . ?
O21 C21 C22 114.2(15) . . ?
C23 C22 C26 115.9(14) . . ?
C23 C22 C21 126.0(15) . . ?
C26 C22 C21 118.1(15) . . ?
C22 C23 C24 122.2(15) . . ?
C25 C24 C23 118.6(14) . . ?
C24 C25 N2 120.9(14) . . ?
C24 C25 C27 124.0(14) . . ?
N2 C25 C27 115.0(13) . . ?
N2 C26 C22 121.9(14) . . ?
O24 C27 O23 124.4(15) . . ?
O24 C27 C25 120.7(14) . . ?
O23 C27 C25 114.8(14) . . ?
O31 C31 O32 124.0(16) . . ?
O31 C31 C32 118.2(15) . . ?
O32 C31 C32 117.8(15) . . ?
C33 C32 C36 117.6(14) . . ?
C33 C32 C31 122.5(14) . . ?
C36 C32 C31 119.9(14) . . ?
C34 C33 C32 118.3(15) . . ?
C33 C34 C35 123.3(16) . . ?
N3 C35 C34 117.4(15) . . ?
N3 C35 C37 115.3(13) . . ?
C34 C35 C37 127.3(15) . . ?
N3 C36 C32 122.2(14) . . ?
O34 C37 O33 123.6(15) . . ?
O34 C37 C35 121.7(15) . . ?
O33 C37 C35 114.2(14) . . ?

loop_
_geom_bond_atom_site_label_1
_geom_bond_atom_site_label_2
_geom_bond_distance
_geom_bond_site_symmetry_2
_geom_bond_publ_flag
Gd O21 2.301(10) 2_655 ?
Gd O31 2.303(13) 2_666 ?
Gd O22 2.342(11) 1_556 ?
Gd O32 2.345(12) . ?
Gd O2 2.433(11) . ?
Gd O1 2.436(14) . ?
Gd O3 2.439(14) . ?
Gd O4 2.458(12) . ?
Cu1 O13 1.972(11) 2 ?
Cu1 O13 1.972(11) . ?
Cu1 N1 2.002(14) . ?
Cu1 N1 2.002(14) 2 ?
Cu2 O33 1.911(11) . ?
Cu2 O23 1.932(10) . ?
Cu2 N3 1.965(13) . ?
Cu2 N2 1.970(12) . ?
O11 C11 1.10(3) . ?
O12 C11 1.29(3) . ?
O13 C17 1.27(2) . ?
O14 C17 1.22(2) . ?
O21 C21 1.288(19) . ?
O21 Gd 2.301(10) 2_655 ?
O22 C21 1.223(19) . ?
O22 Gd 2.342(11) 1_554 ?
O23 C27 1.292(18) . ?
O24 C27 1.215(18) . ?
O31 C31 1.25(2) . ?
O31 Gd 2.303(13) 2_666 ?
O32 C31 1.249(19) . ?
O33 C37 1.306(19) . ?
O34 C37 1.209(18) . ?
N1 C16 1.34(2) . ?
N1 C15 1.35(2) . ?
N2 C26 1.315(18) . ?
N2 C25 1.374(19) . ?
N3 C36 1.295(18) . ?
N3 C35 1.370(19) . ?
C11 C12 1.61(4) . ?
C12 C16 1.27(3) . ?
C12 C13 1.44(3) . ?
C13 C14 1.49(3) . ?
C14 C15 1.35(2) . ?
C15 C17 1.50(3) . ?
C21 C22 1.46(2) . ?
C22 C23 1.38(2) . ?
C22 C26 1.43(2) . ?
C23 C24 1.38(2) . ?
C24 C25 1.37(2) . ?
C25 C27 1.51(2) . ?
C31 C32 1.51(2) . ?
C32 C33 1.38(2) . ?
C32 C36 1.42(2) . ?
C33 C34 1.33(2) . ?
C34 C35 1.39(2) . ?
C35 C37 1.51(2) . ?
